data_2016398
loop_
_publ_author_name
'Liu, Qi Sheng'
'Liu, Lian Dong'
'Shi, Jing Min'

_publ_section_title
;Bis[\m-1-(1,10-phenanthrolin-2-yl)-2-pyridone]bis{aqua[1-(1,10-phenanthrolin-2-yl)-2-pyridone]cadmium(II)}
 tetrakis(perchlorate)
;
_journal_coeditor_code LN3071
_journal_issue 1
_journal_name_full 'Acta Crystallographica Section C'
_journal_page_first m58
_journal_page_last m60
_journal_paper_doi 10.1107/S0108270107063718
_journal_volume 64
_journal_year 2008
_chemical_formula_iupac '[Cd2 (C17 H11 N3 O)4 (H2 O)2] (Cl O4)4'
_chemical_formula_sum 'C68 H48 Cd2 Cl4 N12 O22'
_chemical_formula_weight 1751.78
_chemical_name_systematic
;Bis[\m-1-(1,10-phenanthrolin-2-yl)-2-pyridone]bis{aqua[1-(1,10-phenanthrolin-2-
yl)-2-pyridone]cadmium(II)}
 tetrakis(perchlorate)
;
_space_group_IT_number 2
_symmetry_cell_setting triclinic
_symmetry_space_group_name_Hall '-P 1'
_symmetry_space_group_name_H-M 'P -1'
_atom_sites_solution_hydrogens geom
_atom_sites_solution_primary direct
_atom_sites_solution_secondary difmap
_audit_creation_method SHELXL-97
_cell_angle_alpha 107.317(2)
_cell_angle_beta 106.340(2)
_cell_angle_gamma 91.838(2)
_cell_formula_units_Z 1
_cell_length_a 11.681(2)
_cell_length_b 12.437(2)
_cell_length_c 12.709(2)
_cell_measurement_reflns_used 2995
_cell_measurement_temperature 298(2)
_cell_measurement_theta_max 24.0055
_cell_measurement_theta_min 2.03545
_cell_volume 1677.9(5)
_computing_cell_refinement 'SAINT (Bruker, 1997)'
_computing_data_collection 'SMART (Bruker, 1997)'
_computing_data_reduction 'SAINT (Bruker, 1997)'
_computing_molecular_graphics 'SHELXTL  (Bruker, 2001)'
_computing_publication_material 'SHELXTL  (Bruker, 2001)'
_computing_structure_refinement 'SHELXTL  (Bruker, 2001)'
_computing_structure_solution 'SHELXTL  (Bruker, 2001)'
_diffrn_ambient_temperature 298(2)
_diffrn_measured_fraction_theta_full 0.975
_diffrn_measured_fraction_theta_max 0.975
_diffrn_measurement_device_type 'Bruker SMART APEX CCD'
_diffrn_measurement_method '\f and \w scans'
_diffrn_radiation_monochromator graphite
_diffrn_radiation_source 'fine-focus sealed tube'
_diffrn_radiation_type MoK\a
_diffrn_radiation_wavelength 0.71073
_diffrn_reflns_av_R_equivalents 0.0229
_diffrn_reflns_av_sigmaI/netI 0.0528
_diffrn_reflns_limit_h_max 12
_diffrn_reflns_limit_h_min -14
_diffrn_reflns_limit_k_max 15
_diffrn_reflns_limit_k_min -12
_diffrn_reflns_limit_l_max 15
_diffrn_reflns_limit_l_min -15
_diffrn_reflns_number 9002
_diffrn_reflns_theta_full 25.80
_diffrn_reflns_theta_max 25.80
_diffrn_reflns_theta_min 1.76
_exptl_absorpt_coefficient_mu 0.884
_exptl_absorpt_correction_T_max 0.9168
_exptl_absorpt_correction_T_min 0.8158
_exptl_absorpt_correction_type multi-scan
_exptl_absorpt_process_details '(SADABS; Sheldrick, 1996)'
_exptl_crystal_colour 'pale yellow'
_exptl_crystal_density_diffrn 1.734
_exptl_crystal_density_method 'not measured'
_exptl_crystal_description block
_exptl_crystal_F_000 880
_exptl_crystal_size_max 0.24
_exptl_crystal_size_mid 0.16
_exptl_crystal_size_min 0.10
_refine_diff_density_max 0.806
_refine_diff_density_min -0.352
_refine_ls_extinction_method none
_refine_ls_goodness_of_fit_ref 0.987
_refine_ls_hydrogen_treatment constr
_refine_ls_matrix_type full
_refine_ls_number_parameters 488
_refine_ls_number_reflns 6304
_refine_ls_number_restraints 0
_refine_ls_restrained_S_all 0.987
_refine_ls_R_factor_all 0.0573
_refine_ls_R_factor_gt 0.0410
_refine_ls_shift/su_max 0.001
_refine_ls_shift/su_mean 0.000
_refine_ls_structure_factor_coef Fsqd
_refine_ls_weighting_details 'calc w=1/[\s^2^(Fo^2^)+(0.0572P)^2^] where P=(Fo^2^+2Fc^2^)/3'
_refine_ls_weighting_scheme calc
_refine_ls_wR_factor_gt 0.0964
_refine_ls_wR_factor_ref 0.1027
_reflns_number_gt 5004
_reflns_number_total 6304
_reflns_threshold_expression 'I > 2\s(I)'
_cod_data_source_file ln3071.cif
_cod_data_source_block I
_cod_depositor_comments
;
The following automatic conversions were performed:
'_symmetry_cell_setting' value 'Triclinic' changed to 'triclinic'
according to '/home/saulius/struct/CIF-dictionaries/cif_core.dic'
dictionary named 'cif_core.dic' version 2.4.1 from
2010-06-29.

'_geom_bond_publ_flag' value 'Y' changed to 'y' according to
'/home/saulius/struct/CIF-dictionaries/cif_core.dic' dictionary named
'cif_core.dic' version 2.4.1 from 2010-06-29 (6
times).

'_geom_angle_publ_flag' value 'Y' changed to 'y' according to
'/home/saulius/struct/CIF-dictionaries/cif_core.dic' dictionary named
'cif_core.dic' version 2.4.1 from 2010-06-29 (15 times).

Automatic conversion script
Id: cif_fix_enum 1527 2010-12-29 10:47:43Z saulius 

The following automatic conversions were performed:

'_symmetry_cell_setting' value 'Triclinic' changed to 'triclinic'
according to /home/saulius/struct/CIF-dictionaries/cif_core.dic
dictionary named 'cif_core.dic' version 2.4.1 from
2010-06-29.

'_geom_bond_publ_flag' value 'Y' changed to 'y'
according to /home/saulius/struct/CIF-dictionaries/cif_core.dic
dictionary named 'cif_core.dic' version 2.4.1 from 2010-06-29 (6
times).

'_geom_angle_publ_flag' value 'Y' changed to 'y' according
to /home/saulius/struct/CIF-dictionaries/cif_core.dic dictionary
named 'cif_core.dic' version 2.4.1 from 2010-06-29 (15 times).

Automatic conversion script
Id: cif_fix_values 1715 2011-07-08 13:25:40Z adriana 
;
_cod_original_sg_symbol_H-M P-1
_cod_database_code 2016398
_cod_database_fobs_code 2016398

loop_
_symmetry_equiv_pos_as_xyz
'x, y, z'
'-x, -y, -z'

loop_
_atom_site_type_symbol
_atom_site_label
_atom_site_fract_x
_atom_site_fract_y
_atom_site_fract_z
_atom_site_U_iso_or_equiv
_atom_site_adp_type
_atom_site_calc_flag
_atom_site_refinement_flags
_atom_site_occupancy
C C1 0.8506(4) 0.8888(3) 0.5029(4) 0.0530(11) Uani d . 1
H H1 0.7921 0.8944 0.4385 0.064 Uiso calc R 1
C C2 0.8858(5) 0.9779(4) 0.5998(5) 0.0644(13) Uani d . 1
H H2 0.8497 1.0440 0.6042 0.077 Uiso calc R 1
C C3 0.9768(5) 0.9703(4) 0.6936(4) 0.0639(13) Uani d . 1
H H3 1.0032 1.0325 0.7607 0.077 Uiso calc R 1
C C4 1.0272(4) 0.8747(4) 0.6889(4) 0.0586(11) Uani d . 1
H H4 1.0880 0.8721 0.7533 0.070 Uiso calc R 1
C C5 0.9912(4) 0.7767(3) 0.5887(3) 0.0463(10) Uani d . 1
C C6 0.8662(3) 0.7014(3) 0.3873(3) 0.0397(9) Uani d . 1
C C7 0.8905(4) 0.7242(3) 0.2956(4) 0.0494(10) Uani d . 1
H H7 0.9267 0.7955 0.3047 0.059 Uiso calc R 1
C C8 0.8606(4) 0.6405(4) 0.1914(4) 0.0547(11) Uani d . 1
H H8 0.8752 0.6543 0.1280 0.066 Uiso calc R 1
C C9 0.8080(4) 0.5342(3) 0.1803(3) 0.0432(9) Uani d . 1
C C10 0.7843(3) 0.5188(3) 0.2779(3) 0.0351(8) Uani d . 1
C C11 0.7265(3) 0.4107(3) 0.2678(3) 0.0356(8) Uani d . 1
C C12 0.6981(4) 0.3224(3) 0.1624(3) 0.0436(9) Uani d . 1
C C13 0.7223(4) 0.3414(4) 0.0657(3) 0.0538(11) Uani d . 1
H H13 0.7013 0.2828 -0.0044 0.065 Uiso calc R 1
C C14 0.7745(4) 0.4417(4) 0.0732(3) 0.0520(11) Uani d . 1
H H14 0.7893 0.4518 0.0084 0.062 Uiso calc R 1
C C15 0.6471(4) 0.2182(4) 0.1583(4) 0.0602(12) Uani d . 1
H H15 0.6272 0.1573 0.0901 0.072 Uiso calc R 1
C C16 0.6265(5) 0.2054(3) 0.2532(4) 0.0680(14) Uani d . 1
H H16 0.5942 0.1353 0.2514 0.082 Uiso calc R 1
C C17 0.6540(4) 0.2978(3) 0.3538(4) 0.0593(12) Uani d . 1
H H17 0.6388 0.2883 0.4188 0.071 Uiso calc R 1
C C18 0.9210(4) 0.6649(4) 0.7921(4) 0.0576(12) Uani d . 1
H H18 0.9608 0.6017 0.7735 0.069 Uiso calc R 1
C C19 0.9582(5) 0.7387(5) 0.9046(4) 0.0739(15) Uani d . 1
H H19 1.0202 0.7237 0.9608 0.089 Uiso calc R 1
C C20 0.9037(5) 0.8323(4) 0.9318(4) 0.0714(14) Uani d . 1
H H20 0.9283 0.8824 1.0071 0.086 Uiso calc R 1
C C21 0.8103(4) 0.8546(3) 0.8475(3) 0.0490(10) Uani d . 1
C C22 0.7752(3) 0.7741(3) 0.7361(3) 0.0372(8) Uani d . 1
C C23 0.7503(5) 0.9532(4) 0.8696(4) 0.0648(13) Uani d . 1
H H23 0.7736 1.0059 0.9435 0.078 Uiso calc R 1
C C24 0.6615(4) 0.9714(3) 0.7865(4) 0.0581(12) Uani d . 1
H H24 0.6253 1.0374 0.8030 0.070 Uiso calc R 1
C C25 0.6212(4) 0.8905(3) 0.6723(3) 0.0429(9) Uani d . 1
C C26 0.6765(3) 0.7912(3) 0.6476(3) 0.0343(8) Uani d . 1
C C27 0.5267(4) 0.9037(3) 0.5840(4) 0.0499(10) Uani d . 1
H H27 0.4895 0.9692 0.5970 0.060 Uiso calc R 1
C C28 0.4880(4) 0.8217(3) 0.4786(3) 0.0451(9) Uani d . 1
H H28 0.4248 0.8297 0.4189 0.054 Uiso calc R 1
C C29 0.5470(3) 0.7250(3) 0.4640(3) 0.0344(8) Uani d . 1
C C30 0.4280(3) 0.5434(3) 0.3450(3) 0.0371(8) Uani d . 1
C C31 0.3986(4) 0.4551(3) 0.2356(3) 0.0466(10) Uani d . 1
H H31 0.3527 0.3881 0.2252 0.056 Uiso calc R 1
C C32 0.4347(4) 0.4660(4) 0.1483(3) 0.0494(10) Uani d . 1
H H32 0.4138 0.4069 0.0785 0.059 Uiso calc R 1
C C33 0.5039(4) 0.5654(3) 0.1608(3) 0.0455(10) Uani d . 1
H H33 0.5259 0.5739 0.0986 0.055 Uiso calc R 1
C C34 0.5382(3) 0.6478(3) 0.2622(3) 0.0407(9) Uani d . 1
H H34 0.5838 0.7143 0.2708 0.049 Uiso calc R 1
Cd Cd1 0.75342(2) 0.55115(2) 0.52738(2) 0.03562(11) Uani d . 1
Cl Cl1 0.81961(10) 0.28114(9) 0.77260(8) 0.0493(3) Uani d . 1
Cl Cl2 0.64738(10) 0.87777(8) 0.14325(9) 0.0550(3) Uani d . 1
N N1 0.8136(3) 0.6030(2) 0.3815(2) 0.0334(7) Uani d . 1
N N2 0.7009(3) 0.3984(2) 0.3606(3) 0.0411(8) Uani d . 1
N N3 0.6377(3) 0.7092(2) 0.5427(2) 0.0313(6) Uani d . 1
N N4 0.8310(3) 0.6810(3) 0.7099(3) 0.0393(7) Uani d . 1
N N5 0.8994(3) 0.7893(2) 0.4972(3) 0.0421(7) Uani d . 1
N N6 0.5061(3) 0.6348(2) 0.3543(2) 0.0328(6) Uani d . 1
O O1 0.8961(3) 0.4436(2) 0.5954(2) 0.0522(7) Uani d . 1
H H10 0.8597 0.3878 0.6106 0.078 Uiso d R 1
H H9 0.9262 0.4042 0.5401 0.078 Uiso d R 1
O O2 1.0333(3) 0.6864(2) 0.5789(2) 0.0625(8) Uani d . 1
O O3 0.3926(2) 0.5445(2) 0.4279(2) 0.0456(7) Uani d . 1
O O4 0.6224(5) 0.7621(3) 0.0875(4) 0.1285(18) Uani d . 1
O O5 0.7559(5) 0.9176(5) 0.1408(5) 0.163(2) Uani d . 1
O O6 0.6520(5) 0.9025(3) 0.2605(3) 0.1084(15) Uani d . 1
O O7 0.5617(5) 0.9343(4) 0.0901(4) 0.137(2) Uani d . 1
O O8 0.8088(3) 0.2512(3) 0.6516(2) 0.0645(8) Uani d . 1
O O9 0.7059(3) 0.2557(3) 0.7859(3) 0.0801(10) Uani d . 1
O O10 0.9035(3) 0.2190(3) 0.8237(3) 0.0699(9) Uani d . 1
O O11 0.8608(4) 0.3994(3) 0.8252(4) 0.0981(13) Uani d . 1

loop_
_atom_site_aniso_label
_atom_site_aniso_U_11
_atom_site_aniso_U_22
_atom_site_aniso_U_33
_atom_site_aniso_U_12
_atom_site_aniso_U_13
_atom_site_aniso_U_23
C1 0.054(3) 0.037(2) 0.067(3) 0.0078(19) 0.019(2) 0.015(2)
C2 0.074(3) 0.036(2) 0.079(4) 0.008(2) 0.029(3) 0.006(2)
C3 0.078(4) 0.043(2) 0.059(3) -0.005(2) 0.025(3) -0.004(2)
C4 0.065(3) 0.057(3) 0.041(2) 0.002(2) 0.010(2) 0.004(2)
C5 0.051(3) 0.047(2) 0.039(2) 0.007(2) 0.017(2) 0.0093(18)
C6 0.039(2) 0.039(2) 0.043(2) 0.0108(17) 0.0151(18) 0.0124(17)
C7 0.058(3) 0.043(2) 0.054(3) 0.005(2) 0.023(2) 0.021(2)
C8 0.066(3) 0.068(3) 0.046(3) 0.016(2) 0.028(2) 0.029(2)
C9 0.045(2) 0.055(2) 0.034(2) 0.0170(19) 0.0157(18) 0.0161(18)
C10 0.036(2) 0.041(2) 0.0272(18) 0.0125(16) 0.0096(16) 0.0085(15)
C11 0.037(2) 0.0379(19) 0.0294(19) 0.0110(16) 0.0109(16) 0.0058(15)
C12 0.047(2) 0.043(2) 0.034(2) 0.0077(18) 0.0137(18) 0.0006(16)
C13 0.062(3) 0.060(3) 0.027(2) 0.011(2) 0.012(2) -0.0028(18)
C14 0.059(3) 0.070(3) 0.027(2) 0.020(2) 0.017(2) 0.0121(19)
C15 0.068(3) 0.045(2) 0.049(3) -0.001(2) 0.018(2) -0.012(2)
C16 0.096(4) 0.035(2) 0.069(3) -0.010(2) 0.044(3) -0.005(2)
C17 0.089(4) 0.036(2) 0.055(3) 0.000(2) 0.044(3) -0.0010(19)
C18 0.060(3) 0.067(3) 0.039(2) 0.022(2) 0.009(2) 0.012(2)
C19 0.075(3) 0.095(4) 0.031(2) 0.023(3) -0.003(2) 0.007(2)
C20 0.077(3) 0.085(4) 0.028(2) 0.011(3) 0.004(2) -0.006(2)
C21 0.057(3) 0.051(2) 0.029(2) 0.004(2) 0.0118(19) -0.0013(17)
C22 0.046(2) 0.0371(19) 0.0246(18) 0.0031(17) 0.0117(17) 0.0033(15)
C23 0.077(3) 0.054(3) 0.040(3) 0.007(2) 0.016(2) -0.018(2)
C24 0.075(3) 0.036(2) 0.053(3) 0.010(2) 0.025(3) -0.0065(19)
C25 0.053(3) 0.0312(19) 0.042(2) 0.0036(17) 0.016(2) 0.0063(16)
C26 0.044(2) 0.0277(17) 0.0317(19) 0.0026(15) 0.0178(17) 0.0053(14)
C27 0.061(3) 0.031(2) 0.058(3) 0.0138(19) 0.022(2) 0.0102(18)
C28 0.053(3) 0.039(2) 0.044(2) 0.0145(18) 0.012(2) 0.0144(17)
C29 0.042(2) 0.0306(18) 0.0306(19) 0.0030(16) 0.0123(17) 0.0084(15)
C30 0.046(2) 0.0323(19) 0.033(2) 0.0074(17) 0.0136(18) 0.0098(15)
C31 0.060(3) 0.037(2) 0.036(2) -0.0012(19) 0.016(2) 0.0017(16)
C32 0.054(3) 0.055(2) 0.033(2) 0.006(2) 0.017(2) 0.0007(18)
C33 0.047(2) 0.062(3) 0.031(2) 0.010(2) 0.0160(18) 0.0157(18)
C34 0.042(2) 0.049(2) 0.037(2) 0.0086(18) 0.0151(18) 0.0183(18)
Cd1 0.05008(19) 0.02992(15) 0.02490(15) 0.00881(11) 0.01215(12) 0.00486(10)
Cl1 0.0582(7) 0.0550(6) 0.0368(5) 0.0177(5) 0.0169(5) 0.0142(4)
Cl2 0.0636(7) 0.0419(5) 0.0497(6) 0.0063(5) 0.0076(5) 0.0094(5)
N1 0.0366(17) 0.0345(16) 0.0281(16) 0.0076(13) 0.0111(13) 0.0072(12)
N2 0.055(2) 0.0335(16) 0.0340(17) 0.0042(15) 0.0203(16) 0.0027(13)
N3 0.0415(17) 0.0271(14) 0.0266(15) 0.0061(13) 0.0149(14) 0.0060(12)
N4 0.0449(19) 0.0428(18) 0.0278(16) 0.0090(15) 0.0094(14) 0.0088(13)
N5 0.0460(19) 0.0307(16) 0.047(2) 0.0048(14) 0.0155(16) 0.0074(14)
N6 0.0383(17) 0.0327(15) 0.0264(15) 0.0068(13) 0.0089(13) 0.0085(12)
O1 0.068(2) 0.0493(16) 0.0460(17) 0.0224(14) 0.0218(15) 0.0200(13)
O2 0.081(2) 0.0566(19) 0.0446(18) 0.0319(17) 0.0157(16) 0.0101(14)
O3 0.0583(18) 0.0405(14) 0.0376(15) -0.0028(13) 0.0221(14) 0.0058(12)
O4 0.227(6) 0.044(2) 0.093(3) 0.006(3) 0.041(4) 0.001(2)
O5 0.113(4) 0.211(6) 0.155(5) -0.050(4) 0.061(4) 0.033(4)
O6 0.175(5) 0.086(3) 0.054(2) 0.017(3) 0.025(3) 0.016(2)
O7 0.161(5) 0.113(4) 0.092(3) 0.068(3) -0.017(3) 0.016(3)
O8 0.081(2) 0.079(2) 0.0379(17) 0.0209(18) 0.0220(16) 0.0211(15)
O9 0.057(2) 0.130(3) 0.061(2) 0.015(2) 0.0264(18) 0.034(2)
O10 0.068(2) 0.086(2) 0.057(2) 0.0250(18) 0.0089(17) 0.0318(18)
O11 0.144(4) 0.050(2) 0.096(3) 0.011(2) 0.052(3) 0.0015(19)

loop_
_atom_type_symbol
_atom_type_description
_atom_type_scat_dispersion_real
_atom_type_scat_dispersion_imag
_atom_type_scat_source
C C 0.0033 0.0016 'International Tables Vol C Tables 4.2.6.8 and 6.1.1.4'
H H 0.0000 0.0000 'International Tables Vol C Tables 4.2.6.8 and 6.1.1.4'
N N 0.0061 0.0033 'International Tables Vol C Tables 4.2.6.8 and 6.1.1.4'
O O 0.0106 0.0060 'International Tables Vol C Tables 4.2.6.8 and 6.1.1.4'
Cd Cd -0.8075 1.2024 'International Tables Vol C Tables 4.2.6.8 and 6.1.1.4'
Cl Cl 0.1484 0.1585 'International Tables Vol C Tables 4.2.6.8 and 6.1.1.4'

loop_
_geom_angle_atom_site_label_1
_geom_angle_atom_site_label_2
_geom_angle_atom_site_label_3
_geom_angle_site_symmetry_1
_geom_angle_site_symmetry_3
_geom_angle
_geom_angle_publ_flag
C1 C2 C3 . . 119.0(4) ?
C1 C2 H2 . . 120.5 ?
C3 C2 H2 . . 120.5 ?
C2 C1 N5 . . 121.0(4) ?
C2 C1 H1 . . 119.5 ?
N5 C1 H1 . . 119.5 ?
C4 C3 C2 . . 120.9(4) ?
C4 C3 H3 . . 119.6 ?
C2 C3 H3 . . 119.6 ?
C3 C4 C5 . . 122.2(4) ?
C3 C4 H4 . . 118.9 ?
C5 C4 H4 . . 118.9 ?
O2 C5 N5 . . 120.2(4) ?
O2 C5 C4 . . 125.5(4) ?
N5 C5 C4 . . 114.4(4) ?
C8 C7 C6 . . 118.7(4) ?
C8 C7 H7 . . 120.6 ?
C6 C7 H7 . . 120.6 ?
N1 C6 C7 . . 124.5(4) ?
N1 C6 N5 . . 117.0(3) ?
C7 C6 N5 . . 118.5(3) ?
C7 C8 C9 . . 119.6(4) ?
C7 C8 H8 . . 120.2 ?
C9 C8 H8 . . 120.2 ?
C8 C9 C10 . . 117.9(4) ?
C8 C9 C14 . . 122.6(4) ?
C10 C9 C14 . . 119.4(4) ?
N1 C10 C9 . . 122.2(3) ?
N1 C10 C11 . . 118.8(3) ?
C9 C10 C11 . . 119.1(3) ?
N2 C11 C12 . . 122.2(3) ?
N2 C11 C10 . . 118.3(3) ?
C12 C11 C10 . . 119.4(3) ?
C15 C12 C11 . . 117.3(4) ?
C15 C12 C13 . . 122.8(4) ?
C11 C12 C13 . . 119.9(4) ?
C14 C13 C12 . . 121.4(4) ?
C14 C13 H13 . . 119.3 ?
C12 C13 H13 . . 119.3 ?
C13 C14 C9 . . 120.8(4) ?
C13 C14 H14 . . 119.6 ?
C9 C14 H14 . . 119.6 ?
C16 C15 C12 . . 120.0(4) ?
C16 C15 H15 . . 120.0 ?
C12 C15 H15 . . 120.0 ?
C15 C16 C17 . . 119.4(4) ?
C15 C16 H16 . . 120.3 ?
C17 C16 H16 . . 120.3 ?
N2 C17 C16 . . 122.4(4) ?
N2 C17 H17 . . 118.8 ?
C16 C17 H17 . . 118.8 ?
N4 C18 C19 . . 122.6(4) ?
N4 C18 H18 . . 118.7 ?
C19 C18 H18 . . 118.7 ?
C20 C19 C18 . . 119.3(4) ?
C20 C19 H19 . . 120.4 ?
C18 C19 H19 . . 120.4 ?
C19 C20 C21 . . 120.3(4) ?
C19 C20 H20 . . 119.8 ?
C21 C20 H20 . . 119.8 ?
C20 C21 C22 . . 117.1(4) ?
C20 C21 C23 . . 123.4(4) ?
C22 C21 C23 . . 119.6(4) ?
N4 C22 C21 . . 122.0(3) ?
N4 C22 C26 . . 118.9(3) ?
C21 C22 C26 . . 119.1(3) ?
C24 C23 C21 . . 121.5(4) ?
C24 C23 H23 . . 119.2 ?
C21 C23 H23 . . 119.2 ?
C23 C24 C25 . . 120.7(4) ?
C23 C24 H24 . . 119.6 ?
C25 C24 H24 . . 119.6 ?
C27 C25 C26 . . 117.5(3) ?
C27 C25 C24 . . 123.0(4) ?
C26 C25 C24 . . 119.5(4) ?
N3 C26 C25 . . 121.8(3) ?
N3 C26 C22 . . 118.7(3) ?
C25 C26 C22 . . 119.5(3) ?
C28 C27 C25 . . 120.8(4) ?
C28 C27 H27 . . 119.6 ?
C25 C27 H27 . . 119.6 ?
C27 C28 C29 . . 117.2(4) ?
C27 C28 H28 . . 121.4 ?
C29 C28 H28 . . 121.4 ?
N3 C29 C28 . . 124.7(3) ?
N3 C29 N6 . . 116.6(3) ?
C28 C29 N6 . . 118.7(3) ?
O3 C30 N6 . . 119.3(3) ?
O3 C30 C31 . . 126.9(3) ?
N6 C30 C31 . . 113.8(3) ?
C32 C31 C30 . . 122.1(4) ?
C32 C31 H31 . . 118.9 ?
C30 C31 H31 . . 118.9 ?
C31 C32 C33 . . 120.6(4) ?
C31 C32 H32 . . 119.7 ?
C33 C32 H32 . . 119.7 ?
C34 C33 C32 . . 119.6(4) ?
C34 C33 H33 . . 120.2 ?
C32 C33 H33 . . 120.2 ?
C33 C34 N6 . . 120.0(4) ?
C33 C34 H34 . . 120.0 ?
N6 C34 H34 . . 120.0 ?
N2 Cd1 N4 . . 168.48(11) y
N2 Cd1 O1 . . 84.05(11) y
N4 Cd1 O1 . . 84.52(10) y
N2 Cd1 O3 . 2_666 83.31(10) y
N4 Cd1 O3 . 2_666 95.45(10) y
O1 Cd1 O3 . 2_666 90.95(10) y
N2 Cd1 N1 . . 71.08(10) y
N4 Cd1 N1 . . 113.63(10) y
O1 Cd1 N1 . . 105.73(9) y
O3 Cd1 N1 2_666 . 147.35(10) y
N2 Cd1 N3 . . 120.17(11) y
N4 Cd1 N3 . . 71.13(10) y
O1 Cd1 N3 . . 155.43(10) y
O3 Cd1 N3 2_666 . 88.18(9) y
N1 Cd1 N3 . . 87.58(9) y
O10 Cl1 O9 . . 109.8(2) ?
O10 Cl1 O11 . . 109.5(3) ?
O9 Cl1 O11 . . 110.4(2) ?
O10 Cl1 O8 . . 109.11(19) ?
O9 Cl1 O8 . . 109.6(2) ?
O11 Cl1 O8 . . 108.4(2) ?
O5 Cl2 O7 . . 107.8(4) ?
O5 Cl2 O4 . . 110.5(4) ?
O7 Cl2 O4 . . 110.8(3) ?
O5 Cl2 O6 . . 107.8(3) ?
O7 Cl2 O6 . . 109.7(3) ?
O4 Cl2 O6 . . 110.1(3) ?
C6 N1 C10 . . 117.1(3) ?
C6 N1 Cd1 . . 129.2(2) ?
C10 N1 Cd1 . . 113.7(2) ?
C17 N2 C11 . . 118.6(3) ?
C17 N2 Cd1 . . 123.2(3) ?
C11 N2 Cd1 . . 118.1(2) ?
C29 N3 C26 . . 118.0(3) ?
C29 N3 Cd1 . . 128.4(2) ?
C26 N3 Cd1 . . 113.6(2) ?
C18 N4 C22 . . 118.8(3) ?
C18 N4 Cd1 . . 123.6(3) ?
C22 N4 Cd1 . . 117.5(2) ?
C34 N6 C30 . . 123.2(3) ?
C34 N6 C29 . . 118.6(3) ?
C30 N6 C29 . . 118.0(3) ?
C1 N5 C5 . . 122.5(3) ?
C1 N5 C6 . . 117.8(3) ?
C5 N5 C6 . . 119.1(3) ?
Cd1 O1 H10 . . 108.9 ?
Cd1 O1 H9 . . 111.8 ?
H10 O1 H9 . . 101.8 ?
C30 O3 Cd1 . 2_666 140.3(2) ?

loop_
_geom_bond_atom_site_label_1
_geom_bond_atom_site_label_2
_geom_bond_site_symmetry_2
_geom_bond_distance
_geom_bond_publ_flag
C2 C1 . 1.337(6) ?
C2 C3 . 1.387(7) ?
C2 H2 . 0.9300 ?
C1 N5 . 1.370(5) ?
C1 H1 . 0.9300 ?
C3 C4 . 1.336(6) ?
C3 H3 . 0.9300 ?
C4 C5 . 1.423(6) ?
C4 H4 . 0.9300 ?
C5 O2 . 1.228(5) ?
C5 N5 . 1.394(5) ?
C7 C8 . 1.363(6) ?
C7 C6 . 1.377(5) ?
C7 H7 . 0.9300 ?
C6 N1 . 1.323(4) ?
C6 N5 . 1.434(5) ?
C8 C9 . 1.390(6) ?
C8 H8 . 0.9300 ?
C9 C10 . 1.408(5) ?
C9 C14 . 1.439(5) ?
C10 N1 . 1.360(4) ?
C10 C11 . 1.439(5) ?
C11 N2 . 1.344(4) ?
C11 C12 . 1.400(5) ?
C12 C15 . 1.390(6) ?
C12 C13 . 1.418(5) ?
C13 C14 . 1.335(6) ?
C13 H13 . 0.9300 ?
C14 H14 . 0.9300 ?
C15 C16 . 1.346(6) ?
C15 H15 . 0.9300 ?
C16 C17 . 1.389(6) ?
C16 H16 . 0.9300 ?
C17 N2 . 1.319(5) ?
C17 H17 . 0.9300 ?
C18 N4 . 1.325(5) ?
C18 C19 . 1.386(6) ?
C18 H18 . 0.9300 ?
C19 C20 . 1.347(6) ?
C19 H19 . 0.9300 ?
C20 C21 . 1.398(6) ?
C20 H20 . 0.9300 ?
C21 C22 . 1.407(5) ?
C21 C23 . 1.425(6) ?
C22 N4 . 1.348(4) ?
C22 C26 . 1.438(5) ?
C23 C24 . 1.336(7) ?
C23 H23 . 0.9300 ?
C24 C25 . 1.435(5) ?
C24 H24 . 0.9300 ?
C25 C27 . 1.389(6) ?
C25 C26 . 1.405(5) ?
C26 N3 . 1.357(4) ?
C27 C28 . 1.362(5) ?
C27 H27 . 0.9300 ?
C28 C29 . 1.396(5) ?
C28 H28 . 0.9300 ?
C29 N3 . 1.302(4) ?
C29 N6 . 1.446(4) ?
C30 O3 . 1.233(4) ?
C30 N6 . 1.389(4) ?
C30 C31 . 1.433(5) ?
C31 C32 . 1.333(5) ?
C31 H31 . 0.9300 ?
C32 C33 . 1.398(6) ?
C32 H32 . 0.9300 ?
C33 C34 . 1.330(5) ?
C33 H33 . 0.9300 ?
C34 N6 . 1.376(4) ?
C34 H34 . 0.9300 ?
Cd1 N2 . 2.296(3) y
Cd1 N4 . 2.303(3) y
Cd1 O1 . 2.309(3) y
Cd1 O3 2_666 2.337(2) y
Cd1 N1 . 2.402(3) y
Cd1 N3 . 2.412(3) y
Cl1 O10 . 1.403(3) ?
Cl1 O9 . 1.423(3) ?
Cl1 O11 . 1.424(4) ?
Cl1 O8 . 1.437(3) ?
Cl2 O5 . 1.358(5) ?
Cl2 O7 . 1.379(4) ?
Cl2 O4 . 1.381(4) ?
Cl2 O6 . 1.414(4) ?
O1 H10 . 0.8983 ?
O1 H9 . 0.8965 ?

loop_
_geom_hbond_atom_site_label_D
_geom_hbond_atom_site_label_H
_geom_hbond_atom_site_label_A
_geom_hbond_site_symmetry_A
_geom_hbond_distance_DH
_geom_hbond_distance_HA
_geom_hbond_distance_DA
_geom_hbond_angle_DHA
O1 H9 O2 2_766 0.90 1.79 2.680(4) 172
O1 H10 O8 . 0.90 2.04 2.924(5) 169
C2 H2 O8 1_565 0.93 2.56 3.463(5) 164
C17 H17 O3 2_666 0.93 2.51 3.085(5) 120
C19 H19 O10 2_767 0.93 2.50 3.246(5) 138
C28 H28 O9 2_666 0.93 2.50 3.318(5) 147
C32 H32 O4 2_665 0.93 2.42 3.342(5) 172

loop_
_geom_torsion_atom_site_label_1
_geom_torsion_atom_site_label_2
_geom_torsion_atom_site_label_3
_geom_torsion_atom_site_label_4
_geom_torsion_site_symmetry_1
_geom_torsion_site_symmetry_4
_geom_torsion
C3 C2 C1 N5 . . 2.8(7)
C1 C2 C3 C4 . . -1.5(7)
C2 C3 C4 C5 . . 0.2(7)
C3 C4 C5 O2 . . -179.7(4)
C3 C4 C5 N5 . . -0.2(6)
C8 C7 C6 N1 . . -0.9(6)
C8 C7 C6 N5 . . 179.2(4)
C6 C7 C8 C9 . . -0.9(6)
C7 C8 C9 C10 . . 2.0(6)
C7 C8 C9 C14 . . -179.7(4)
C8 C9 C10 N1 . . -1.6(5)
C14 C9 C10 N1 . . -179.9(3)
C8 C9 C10 C11 . . 178.1(4)
C14 C9 C10 C11 . . -0.2(5)
N1 C10 C11 N2 . . 1.8(5)
C9 C10 C11 N2 . . -177.9(3)
N1 C10 C11 C12 . . -178.6(3)
C9 C10 C11 C12 . . 1.6(5)
N2 C11 C12 C15 . . -3.2(6)
C10 C11 C12 C15 . . 177.3(4)
N2 C11 C12 C13 . . 177.2(4)
C10 C11 C12 C13 . . -2.3(6)
C15 C12 C13 C14 . . -178.1(4)
C11 C12 C13 C14 . . 1.5(6)
C12 C13 C14 C9 . . 0.0(7)
C8 C9 C14 C13 . . -178.8(4)
C10 C9 C14 C13 . . -0.6(6)
C11 C12 C15 C16 . . 0.3(7)
C13 C12 C15 C16 . . 179.9(4)
C12 C15 C16 C17 . . 1.5(8)
C15 C16 C17 N2 . . -0.6(8)
N4 C18 C19 C20 . . -1.9(8)
C18 C19 C20 C21 . . 0.2(8)
C19 C20 C21 C22 . . 1.6(7)
C19 C20 C21 C23 . . -178.6(5)
C20 C21 C22 N4 . . -2.0(6)
C23 C21 C22 N4 . . 178.2(4)
C20 C21 C22 C26 . . 177.7(4)
C23 C21 C22 C26 . . -2.1(6)
C20 C21 C23 C24 . . 179.9(5)
C22 C21 C23 C24 . . -0.3(7)
C21 C23 C24 C25 . . 1.5(8)
C23 C24 C25 C27 . . 177.9(4)
C23 C24 C25 C26 . . -0.4(7)
C27 C25 C26 N3 . . -1.8(5)
C24 C25 C26 N3 . . 176.5(4)
C27 C25 C26 C22 . . 179.7(3)
C24 C25 C26 C22 . . -2.0(5)
N4 C22 C26 N3 . . 4.4(5)
C21 C22 C26 N3 . . -175.4(3)
N4 C22 C26 C25 . . -177.0(3)
C21 C22 C26 C25 . . 3.2(5)
C26 C25 C27 C28 . . 1.5(6)
C24 C25 C27 C28 . . -176.7(4)
C25 C27 C28 C29 . . 0.1(6)
C27 C28 C29 N3 . . -1.7(6)
C27 C28 C29 N6 . . 178.3(3)
O3 C30 C31 C32 . . 175.0(4)
N6 C30 C31 C32 . . -5.8(6)
C30 C31 C32 C33 . . 0.1(7)
C31 C32 C33 C34 . . 2.8(6)
C32 C33 C34 N6 . . 0.4(6)
C7 C6 N1 C10 . . 1.3(5)
N5 C6 N1 C10 . . -178.7(3)
C7 C6 N1 Cd1 . . -175.9(3)
N5 C6 N1 Cd1 . . 4.1(5)
C9 C10 N1 C6 . . 0.0(5)
C11 C10 N1 C6 . . -179.8(3)
C9 C10 N1 Cd1 . . 177.6(3)
C11 C10 N1 Cd1 . . -2.1(4)
N2 Cd1 N1 C6 . . 178.6(3)
N4 Cd1 N1 C6 . . -12.7(3)
O1 Cd1 N1 C6 . . -103.5(3)
O3 Cd1 N1 C6 2_666 . 138.3(3)
N3 Cd1 N1 C6 . . 55.5(3)
N2 Cd1 N1 C10 . . 1.3(2)
N4 Cd1 N1 C10 . . 170.0(2)
O1 Cd1 N1 C10 . . 79.2(2)
O3 Cd1 N1 C10 2_666 . -39.0(3)
N3 Cd1 N1 C10 . . -121.8(2)
C16 C17 N2 C11 . . -2.2(7)
C16 C17 N2 Cd1 . . -177.8(4)
C12 C11 N2 C17 . . 4.2(6)
C10 C11 N2 C17 . . -176.3(4)
C12 C11 N2 Cd1 . . 180.0(3)
C10 C11 N2 Cd1 . . -0.5(4)
N4 Cd1 N2 C17 . . 59.1(7)
O1 Cd1 N2 C17 . . 66.3(4)
O3 Cd1 N2 C17 2_666 . -25.4(3)
N1 Cd1 N2 C17 . . 175.2(4)
N3 Cd1 N2 C17 . . -109.3(3)
N4 Cd1 N2 C11 . . -116.5(5)
O1 Cd1 N2 C11 . . -109.3(3)
O3 Cd1 N2 C11 2_666 . 159.0(3)
N1 Cd1 N2 C11 . . -0.4(3)
N3 Cd1 N2 C11 . . 75.1(3)
C28 C29 N3 C26 . . 1.5(5)
N6 C29 N3 C26 . . -178.5(3)
C28 C29 N3 Cd1 . . -177.2(3)
N6 C29 N3 Cd1 . . 2.8(4)
C25 C26 N3 C29 . . 0.3(5)
C22 C26 N3 C29 . . 178.9(3)
C25 C26 N3 Cd1 . . 179.2(3)
C22 C26 N3 Cd1 . . -2.3(4)
N2 Cd1 N3 C29 . . -3.6(3)
N4 Cd1 N3 C29 . . 178.9(3)
O1 Cd1 N3 C29 . . -173.1(3)
O3 Cd1 N3 C29 2_666 . -84.8(3)
N1 Cd1 N3 C29 . . 62.9(3)
N2 Cd1 N3 C26 . . 177.7(2)
N4 Cd1 N3 C26 . . 0.1(2)
O1 Cd1 N3 C26 . . 8.2(4)
O3 Cd1 N3 C26 2_666 . 96.5(2)
N1 Cd1 N3 C26 . . -115.9(2)
C19 C18 N4 C22 . . 1.5(7)
C19 C18 N4 Cd1 . . -173.2(4)
C21 C22 N4 C18 . . 0.5(6)
C26 C22 N4 C18 . . -179.2(4)
C21 C22 N4 Cd1 . . 175.6(3)
C26 C22 N4 Cd1 . . -4.2(4)
N2 Cd1 N4 C18 . . 7.5(7)
O1 Cd1 N4 C18 . . 0.3(3)
O3 Cd1 N4 C18 2_666 . 90.7(3)
N1 Cd1 N4 C18 . . -104.5(3)
N3 Cd1 N4 C18 . . 176.9(3)
N2 Cd1 N4 C22 . . -167.3(5)
O1 Cd1 N4 C22 . . -174.5(3)
O3 Cd1 N4 C22 2_666 . -84.1(3)
N1 Cd1 N4 C22 . . 80.7(3)
N3 Cd1 N4 C22 . . 2.1(2)
C33 C34 N6 C30 . . -6.9(5)
C33 C34 N6 C29 . . 178.6(3)
O3 C30 N6 C34 . . -171.5(3)
C31 C30 N6 C34 . . 9.2(5)
O3 C30 N6 C29 . . 3.0(5)
C31 C30 N6 C29 . . -176.2(3)
N3 C29 N6 C34 . . -102.2(4)
C28 C29 N6 C34 . . 77.8(4)
N3 C29 N6 C30 . . 83.0(4)
C28 C29 N6 C30 . . -97.0(4)
C2 C1 N5 C5 . . -2.9(6)
C2 C1 N5 C6 . . -173.9(4)
O2 C5 N5 C1 . . -179.0(4)
C4 C5 N5 C1 . . 1.5(6)
O2 C5 N5 C6 . . -8.1(6)
C4 C5 N5 C6 . . 172.4(3)
N1 C6 N5 C1 . . -120.6(4)
C7 C6 N5 C1 . . 59.3(5)
N1 C6 N5 C5 . . 68.1(5)
C7 C6 N5 C5 . . -112.0(4)
N6 C30 O3 Cd1 . 2_666 166.7(2)
C31 C30 O3 Cd1 . 2_666 -14.1(7)
